data_2021642
loop_
_publ_author_name
'Qiao, Liang'
'Chen, Xiao-Gang'
'Gao, Ji-Xing'
'Ai, Yong'

_publ_section_title
;
 Three new quinuclidine-based structures: second harmonic generation
 response for 1,2-bis(1-azoniabicyclo[2.2.2]octan-3-ylidene)hydrazine
 dichloride
;
_journal_coeditor_code QS3081
_journal_issue 6
_journal_name_full 'Acta Crystallographica Section C'
_journal_page_first
;
;
_journal_paper_doi 10.1107/S2053229619005898
_journal_volume 75
_journal_year 2019
_chemical_absolute_configuration ad
_chemical_formula_iupac 'C14 H24 N4 2+, 2Cl -'
_chemical_formula_moiety 'C14 H24 N4 2+, 2(Cl -)'
_chemical_formula_sum 'C14 H24 Cl2 N4'
_chemical_formula_weight 319.27
_chemical_name_systematic
;
1,2-Bis(1-azoniabicyclo[2.2.2]oct-3-ylidene)hydrazine dichloride
;
_space_group_crystal_system monoclinic
_space_group_IT_number 7
_space_group_name_Hall 'P -2yc'
_space_group_name_H-M_alt 'P 1 c 1'
_symmetry_space_group_name_Hall 'P -2yc'
_symmetry_space_group_name_H-M 'P 1 c 1'
_atom_sites_solution_hydrogens geom
_audit_creation_method SHELXL-2014/7
_cell_angle_alpha 90
_cell_angle_beta 103.023(5)
_cell_angle_gamma 90
_cell_formula_units_Z 2
_cell_length_a 6.1699(3)
_cell_length_b 12.5258(7)
_cell_length_c 10.6570(5)
_cell_measurement_reflns_used 2739
_cell_measurement_temperature 293(2)
_cell_measurement_theta_max 28.8980
_cell_measurement_theta_min 3.2600
_cell_volume 802.42(7)
_computing_cell_refinement
;
CrysAlis PRO (Rigaku OD, 2018)
;
_computing_data_collection
;
CrysAlis PRO (Rigaku OD, 2018)
;
_computing_data_reduction
;
CrysAlis PRO (Rigaku OD, 2018)
;
_computing_molecular_graphics
;
DIAMOND (Brandenburg & Putz, 2000)
;
_computing_publication_material
;
SHELXL2014 (Sheldrick, 2015b)
;
_computing_structure_refinement
;
SHELXL2014 (Sheldrick, 2015b)
;
_computing_structure_solution
;
SHELXT (Sheldrick, 2015a)
;
_diffrn_ambient_temperature 293(2)
_diffrn_measured_fraction_theta_full 0.999
_diffrn_measured_fraction_theta_max 0.797
_diffrn_measurement_device_type 'XtaLAB Synergy R, DW system, HyPix'
_diffrn_measurement_method '\w scans'
_diffrn_radiation_type MoK\a
_diffrn_radiation_wavelength 0.71073
_diffrn_reflns_av_R_equivalents 0.019
_diffrn_reflns_av_unetI/netI 0.0430
_diffrn_reflns_limit_h_max 8
_diffrn_reflns_limit_h_min -7
_diffrn_reflns_limit_k_max 13
_diffrn_reflns_limit_k_min -17
_diffrn_reflns_limit_l_max 15
_diffrn_reflns_limit_l_min -14
_diffrn_reflns_number 5076
_diffrn_reflns_theta_full 25.242
_diffrn_reflns_theta_max 30.642
_diffrn_reflns_theta_min 2.548
_diffrn_source 'Rotating-anode X-ray tube'
_diffrn_standards_decay_% 0
_diffrn_standards_interval_count 0
_diffrn_standards_number 0
_exptl_absorpt_coefficient_mu 0.401
_exptl_absorpt_correction_T_max 0.923
_exptl_absorpt_correction_T_min 0.887
_exptl_absorpt_correction_type multi-scan
_exptl_absorpt_process_details
;
(CrystalClear; Rigaku, 2005)
;
_exptl_crystal_colour colorless
_exptl_crystal_density_diffrn 1.321
_exptl_crystal_description bar
_exptl_crystal_F_000 340
_exptl_crystal_size_max 0.3
_exptl_crystal_size_mid 0.25
_exptl_crystal_size_min 0.2
_refine_diff_density_max 0.283
_refine_diff_density_min -0.173
_refine_ls_abs_structure_details
;
Flack <i>x</i> determined using 986 quotients [(I+)-(I-)]/[(I+)+(I-)]
(Parsons <i>et al.</i>,  2013)
;
_refine_ls_abs_structure_Flack 0.02(4)
_refine_ls_extinction_coef 0.012(3)
_refine_ls_extinction_expression Fc^*^=kFc[1+0.001xFc^2^\l^3^/sin(2\q)]^-1/4^
_refine_ls_extinction_method
;
SHELXL2014 (Sheldrick, 2015b)
;
_refine_ls_goodness_of_fit_ref 0.997
_refine_ls_hydrogen_treatment constr
_refine_ls_matrix_type full
_refine_ls_number_parameters 182
_refine_ls_number_reflns 4949
_refine_ls_number_restraints 2
_refine_ls_restrained_S_all 0.997
_refine_ls_R_factor_all 0.0431
_refine_ls_R_factor_gt 0.0378
_refine_ls_shift/su_max 0.000
_refine_ls_shift/su_mean 0.000
_refine_ls_structure_factor_coef Fsqd
_refine_ls_weighting_details 'w=1/[\s^2^(Fo^2^)+(0.0517P)^2^] where P=(Fo^2^+2Fc^2^)/3'
_refine_ls_weighting_scheme calc
_refine_ls_wR_factor_gt 0.0925
_refine_ls_wR_factor_ref 0.0967
_reflns_number_gt 2820
_reflns_number_total 4949
_reflns_threshold_expression 'I > 2\s(I)'
_cod_data_source_file qs3081sup1.cif
_cod_data_source_block PC
_cod_database_code 2021642
_shelx_space_group_comment
;
The symmetry employed for this shelxl refinement is uniquely defined
by the following loop, which should always be used as a source of
symmetry information in preference to the above space-group names.
They are only intended as comments.
;

loop_
_space_group_symop_operation_xyz
'x, y, z'
'x, -y, z+1/2'

loop_
_atom_site_type_symbol
_atom_site_label
_atom_site_fract_x
_atom_site_fract_y
_atom_site_fract_z
_atom_site_U_iso_or_equiv
_atom_site_adp_type
_atom_site_calc_flag
_atom_site_occupancy
C C1 0.8805(5) 0.8659(2) 1.0231(3) 0.0406(7) Uani d 1
H H1A 0.8086 0.8278 1.0817 0.049 Uiso calc 1
H H1B 0.9687 0.9231 1.0706 0.049 Uiso calc 1
C C2 1.0310(4) 0.7901(3) 0.9705(2) 0.0418(7) Uani d 1
H H2A 1.0183 0.7186 1.0031 0.050 Uiso calc 1
H H2B 1.1847 0.8128 0.9985 0.050 Uiso calc 1
C C3 0.8185(5) 0.9758(2) 0.8280(3) 0.0435(7) Uani d 1
H H3A 0.9037 1.0336 0.8760 0.052 Uiso calc 1
H H3B 0.7064 1.0066 0.7588 0.052 Uiso calc 1
C C4 0.9719(4) 0.9037(3) 0.7722(3) 0.0448(7) Uani d 1
H H4A 1.1231 0.9305 0.7964 0.054 Uiso calc 1
H H4B 0.9262 0.9038 0.6789 0.054 Uiso calc 1
C C5 0.5723(4) 0.8252(2) 0.8403(2) 0.0347(6) Uani d 1
H H5A 0.4583 0.8556 0.7719 0.042 Uiso calc 1
H H5B 0.5001 0.7837 0.8960 0.042 Uiso calc 1
C C6 0.7243(4) 0.7553(2) 0.7845(2) 0.0289(5) Uani d 1
C C7 0.9630(4) 0.7898(2) 0.8229(2) 0.0332(6) Uani d 1
H H7A 1.0586 0.7419 0.7865 0.040 Uiso calc 1
C C8 0.0225(4) 0.7195(2) 0.4151(3) 0.0416(7) Uani d 1
H H8A -0.1350 0.7125 0.3767 0.050 Uiso calc 1
H H8B 0.0465 0.7882 0.4581 0.050 Uiso calc 1
C C9 0.1537(5) 0.7139(3) 0.3112(3) 0.0539(9) Uani d 1
H H9A 0.0527 0.7047 0.2279 0.065 Uiso calc 1
H H9B 0.2347 0.7800 0.3095 0.065 Uiso calc 1
C C10 0.0605(4) 0.5227(2) 0.4428(3) 0.0413(7) Uani d 1
H H10A 0.1124 0.4652 0.5030 0.050 Uiso calc 1
H H10B -0.0969 0.5120 0.4066 0.050 Uiso calc 1
C C11 0.1869(5) 0.5209(3) 0.3358(3) 0.0561(9) Uani d 1
H H11A 0.2893 0.4610 0.3483 0.067 Uiso calc 1
H H11B 0.0833 0.5120 0.2533 0.067 Uiso calc 1
C C12 0.3415(4) 0.6441(2) 0.5650(2) 0.0290(6) Uani d 1
C C13 0.4718(4) 0.6380(3) 0.4621(2) 0.0421(7) Uani d 1
H H13A 0.5560 0.7032 0.4609 0.051 Uiso calc 1
H H13B 0.5755 0.5787 0.4790 0.051 Uiso calc 1
C C14 0.0964(4) 0.6299(2) 0.5133(2) 0.0310(6) Uani d 1
H H14A 0.0155 0.6329 0.5825 0.037 Uiso calc 1
N N1 0.7083(3) 0.91179(18) 0.9153(2) 0.0331(5) Uani d 1
H H1C 0.6105 0.9588 0.9511 0.040 Uiso calc 1
N N4 0.3130(3) 0.6228(2) 0.33635(19) 0.0408(6) Uani d 1
H H4C 0.3959 0.6201 0.2681 0.049 Uiso calc 1
N N2 0.6605(3) 0.67783(19) 0.70772(19) 0.0336(5) Uani d 1
N N3 0.4259(3) 0.66326(18) 0.68247(19) 0.0329(5) Uani d 1
Cl Cl1 0.57596(10) 0.63584(7) 0.12698(7) 0.05067(19) Uani d 1
Cl Cl2 0.39849(11) 0.05252(7) 0.02162(8) 0.0565(2) Uani d 1

loop_
_atom_site_aniso_label
_atom_site_aniso_U_11
_atom_site_aniso_U_22
_atom_site_aniso_U_33
_atom_site_aniso_U_12
_atom_site_aniso_U_13
_atom_site_aniso_U_23
C1 0.0421(13) 0.0470(17) 0.0306(12) 0.0046(13) 0.0036(10) -0.0034(12)
C2 0.0383(13) 0.0460(18) 0.0362(13) 0.0112(12) -0.0020(11) -0.0062(12)
C3 0.0434(14) 0.0315(15) 0.0535(15) -0.0041(12) 0.0065(12) 0.0052(13)
C4 0.0400(14) 0.0500(18) 0.0471(14) -0.0119(12) 0.0155(11) -0.0021(13)
C5 0.0276(11) 0.0365(14) 0.0401(12) -0.0016(10) 0.0077(9) -0.0059(11)
C6 0.0308(11) 0.0319(13) 0.0238(9) 0.0017(10) 0.0054(8) 0.0012(10)
C7 0.0250(11) 0.0392(14) 0.0346(11) -0.0003(10) 0.0049(9) -0.0104(10)
C8 0.0325(12) 0.0429(17) 0.0473(14) 0.0025(11) 0.0050(11) 0.0019(13)
C9 0.0484(15) 0.070(2) 0.0439(14) 0.0022(14) 0.0123(12) 0.0215(14)
C10 0.0423(14) 0.0378(16) 0.0424(13) -0.0092(12) 0.0069(11) -0.0051(13)
C11 0.0610(17) 0.058(2) 0.0529(15) -0.0045(15) 0.0201(13) -0.0237(14)
C12 0.0316(11) 0.0280(13) 0.0286(10) -0.0022(9) 0.0095(9) -0.0016(9)
C13 0.0295(12) 0.069(2) 0.0278(11) 0.0014(12) 0.0066(10) -0.0017(12)
C14 0.0282(11) 0.0377(15) 0.0283(11) -0.0048(10) 0.0091(9) -0.0034(10)
N1 0.0347(10) 0.0277(11) 0.0368(10) 0.0020(9) 0.0081(8) -0.0063(9)
N4 0.0351(10) 0.0651(16) 0.0244(9) -0.0006(10) 0.0116(8) -0.0037(10)
N2 0.0297(10) 0.0379(13) 0.0330(10) -0.0034(9) 0.0064(8) -0.0038(9)
N3 0.0323(9) 0.0351(12) 0.0316(9) -0.0069(9) 0.0081(8) -0.0034(9)
Cl1 0.0489(3) 0.0668(5) 0.0401(3) -0.0099(3) 0.0179(2) 0.0007(3)
Cl2 0.0476(3) 0.0573(4) 0.0599(4) 0.0158(3) 0.0020(3) -0.0226(4)

loop_
_atom_type_symbol
_atom_type_description
_atom_type_scat_dispersion_real
_atom_type_scat_dispersion_imag
_atom_type_scat_source
C C 0.0033 0.0016 'International Tables Vol C Tables 4.2.6.8 and 6.1.1.4'
H H 0.0000 0.0000 'International Tables Vol C Tables 4.2.6.8 and 6.1.1.4'
N N 0.0061 0.0033 'International Tables Vol C Tables 4.2.6.8 and 6.1.1.4'
Cl Cl 0.1484 0.1585 'International Tables Vol C Tables 4.2.6.8 and 6.1.1.4'

loop_
_geom_angle_atom_site_label_1
_geom_angle_atom_site_label_2
_geom_angle_atom_site_label_3
_geom_angle
N1 C1 C2 110.2(2)
N1 C1 H1A 109.6
C2 C1 H1A 109.6
N1 C1 H1B 109.6
C2 C1 H1B 109.6
H1A C1 H1B 108.1
C1 C2 C7 109.3(2)
C1 C2 H2A 109.8
C7 C2 H2A 109.8
C1 C2 H2B 109.8
C7 C2 H2B 109.8
H2A C2 H2B 108.3
N1 C3 C4 109.5(2)
N1 C3 H3A 109.8
C4 C3 H3A 109.8
N1 C3 H3B 109.8
C4 C3 H3B 109.8
H3A C3 H3B 108.2
C3 C4 C7 109.9(2)
C3 C4 H4A 109.7
C7 C4 H4A 109.7
C3 C4 H4B 109.7
C7 C4 H4B 109.7
H4A C4 H4B 108.2
N1 C5 C6 108.1(2)
N1 C5 H5A 110.1
C6 C5 H5A 110.1
N1 C5 H5B 110.1
C6 C5 H5B 110.1
H5A C5 H5B 108.4
N2 C6 C5 124.7(2)
N2 C6 C7 122.5(2)
C5 C6 C7 112.7(2)
C6 C7 C4 106.5(2)
C6 C7 C2 107.8(2)
C4 C7 C2 109.6(2)
C6 C7 H7A 110.9
C4 C7 H7A 110.9
C2 C7 H7A 110.9
C9 C8 C14 109.8(2)
C9 C8 H8A 109.7
C14 C8 H8A 109.7
C9 C8 H8B 109.7
C14 C8 H8B 109.7
H8A C8 H8B 108.2
N4 C9 C8 110.1(2)
N4 C9 H9A 109.6
C8 C9 H9A 109.6
N4 C9 H9B 109.6
C8 C9 H9B 109.6
H9A C9 H9B 108.2
C11 C10 C14 109.8(2)
C11 C10 H10A 109.7
C14 C10 H10A 109.7
C11 C10 H10B 109.7
C14 C10 H10B 109.7
H10A C10 H10B 108.2
N4 C11 C10 109.8(2)
N4 C11 H11A 109.7
C10 C11 H11A 109.7
N4 C11 H11B 109.7
C10 C11 H11B 109.7
H11A C11 H11B 108.2
N3 C12 C14 122.8(2)
N3 C12 C13 124.3(2)
C14 C12 C13 112.83(19)
N4 C13 C12 108.2(2)
N4 C13 H13A 110.1
C12 C13 H13A 110.1
N4 C13 H13B 110.1
C12 C13 H13B 110.1
H13A C13 H13B 108.4
C12 C14 C8 106.5(2)
C12 C14 C10 107.9(2)
C8 C14 C10 108.7(2)
C12 C14 H14A 111.2
C8 C14 H14A 111.2
C10 C14 H14A 111.2
C5 N1 C1 110.5(2)
C5 N1 C3 109.6(2)
C1 N1 C3 109.8(2)
C5 N1 H1C 109.0
C1 N1 H1C 109.0
C3 N1 H1C 109.0
C13 N4 C9 109.8(2)
C13 N4 C11 110.5(2)
C9 N4 C11 109.4(2)
C13 N4 H4C 109.0
C9 N4 H4C 109.0
C11 N4 H4C 109.0
C6 N2 N3 111.9(2)
C12 N3 N2 112.7(2)

loop_
_geom_bond_atom_site_label_1
_geom_bond_atom_site_label_2
_geom_bond_distance
C1 N1 1.493(3)
C1 C2 1.521(4)
C1 H1A 0.9700
C1 H1B 0.9700
C2 C7 1.534(3)
C2 H2A 0.9700
C2 H2B 0.9700
C3 N1 1.502(4)
C3 C4 1.522(4)
C3 H3A 0.9700
C3 H3B 0.9700
C4 C7 1.532(4)
C4 H4A 0.9700
C4 H4B 0.9700
C5 N1 1.488(3)
C5 C6 1.501(4)
C5 H5A 0.9700
C5 H5B 0.9700
C6 N2 1.273(3)
C6 C7 1.501(3)
C7 H7A 0.9800
C8 C9 1.514(4)
C8 C14 1.532(4)
C8 H8A 0.9700
C8 H8B 0.9700
C9 N4 1.490(4)
C9 H9A 0.9700
C9 H9B 0.9700
C10 C11 1.519(4)
C10 C14 1.530(4)
C10 H10A 0.9700
C10 H10B 0.9700
C11 N4 1.494(4)
C11 H11A 0.9700
C11 H11B 0.9700
C12 N3 1.266(3)
C12 C14 1.499(3)
C12 C13 1.500(3)
C13 N4 1.484(3)
C13 H13A 0.9700
C13 H13B 0.9700
C14 H14A 0.9800
N1 H1C 0.9800
N4 H4C 0.9800
N2 N3 1.423(3)

_cod_database_fobs_code 2021642
